data_1515180
loop_
_publ_author_name
'Li, Bao-Sheng'
'Yang, Bin-Miao'
'Wang, Shao-Hua'
'Zhang, Yong-Qiang'
'Cao, Xiao-Ping'
'Tu, Yong-Qiang'

_publ_section_title
;
 Copper(i)-catalyzed intramolecular [2 + 2] cycloaddition of
 1,6-enyne-derived ketenimine: an efficient construction of strained and
 bridged 7-substituted-3-heterobicyclo[3.1.1]heptan-6-one
;
_journal_issue 6
_journal_name_full 'Chemical Science'
_journal_page_first 1975
_journal_paper_doi 10.1039/c2sc20109g
_journal_volume 3
_journal_year 2012
_chemical_formula_sum 'C13 H14 O3'
_chemical_formula_weight 218.24
_chemical_name_systematic
;
?
;
_space_group_IT_number 2
_symmetry_cell_setting triclinic
_symmetry_space_group_name_Hall '-P 1'
_symmetry_space_group_name_H-M 'P -1'
_atom_sites_solution_hydrogens geom
_atom_sites_solution_primary direct
_atom_sites_solution_secondary difmap
_audit_creation_method SHELXL-97
_cell_angle_alpha 87.731(19)
_cell_angle_beta 87.947(19)
_cell_angle_gamma 89.841(19)
_cell_formula_units_Z 8
_cell_length_a 9.013(16)
_cell_length_b 9.018(15)
_cell_length_c 28.90(5)
_cell_measurement_reflns_used 2419
_cell_measurement_temperature 296(2)
_cell_measurement_theta_max 20.56
_cell_measurement_theta_min 2.34
_cell_volume 2346(7)
_computing_cell_refinement 'Bruker SAINT'
_computing_data_collection 'Bruker APEX2'
_computing_data_reduction 'Bruker SAINT'
_computing_molecular_graphics 'Bruker SHELXTL'
_computing_publication_material 'Bruker SHELXTL'
_computing_structure_refinement 'SHELXL-97 (Sheldrick, 2008)'
_computing_structure_solution 'SHELXS-97 (Sheldrick, 2008)'
_diffrn_ambient_temperature 296(2)
_diffrn_measured_fraction_theta_full 0.977
_diffrn_measured_fraction_theta_max 0.977
_diffrn_measurement_device_type 'Bruker APEX-II CCD'
_diffrn_measurement_method '\f and \w scans'
_diffrn_radiation_monochromator graphite
_diffrn_radiation_source 'fine-focus sealed tube'
_diffrn_radiation_type MoK\a
_diffrn_radiation_wavelength 0.71073
_diffrn_reflns_av_R_equivalents 0.0546
_diffrn_reflns_av_sigmaI/netI 0.1002
_diffrn_reflns_limit_h_max 10
_diffrn_reflns_limit_h_min -10
_diffrn_reflns_limit_k_max 10
_diffrn_reflns_limit_k_min -10
_diffrn_reflns_limit_l_max 34
_diffrn_reflns_limit_l_min -33
_diffrn_reflns_number 15033
_diffrn_reflns_theta_full 25.20
_diffrn_reflns_theta_max 25.20
_diffrn_reflns_theta_min 2.34
_exptl_absorpt_coefficient_mu 0.087
_exptl_absorpt_correction_T_max 0.9879
_exptl_absorpt_correction_T_min 0.9819
_exptl_absorpt_correction_type multi-scan
_exptl_absorpt_process_details SADABS
_exptl_crystal_colour colorless
_exptl_crystal_density_diffrn 1.236
_exptl_crystal_density_method 'not measured'
_exptl_crystal_description block
_exptl_crystal_F_000 928
_exptl_crystal_size_max 0.21
_exptl_crystal_size_mid 0.16
_exptl_crystal_size_min 0.14
_refine_diff_density_max 0.441
_refine_diff_density_min -0.313
_refine_diff_density_rms 0.089
_refine_ls_extinction_coef 0.006(2)
_refine_ls_extinction_expression Fc^*^=kFc[1+0.001xFc^2^\l^3^/sin(2\q)]^-1/4^
_refine_ls_extinction_method SHELXL
_refine_ls_goodness_of_fit_ref 1.059
_refine_ls_hydrogen_treatment constr
_refine_ls_matrix_type full
_refine_ls_number_parameters 578
_refine_ls_number_reflns 8240
_refine_ls_number_restraints 0
_refine_ls_restrained_S_all 1.059
_refine_ls_R_factor_all 0.2098
_refine_ls_R_factor_gt 0.1342
_refine_ls_shift/su_max 0.000
_refine_ls_shift/su_mean 0.000
_refine_ls_structure_factor_coef Fsqd
_refine_ls_weighting_details 'calc w=1/[\s^2^(Fo^2^)+(0.1754P)^2^+9.9803P] where P=(Fo^2^+2Fc^2^)/3'
_refine_ls_weighting_scheme calc
_refine_ls_wR_factor_gt 0.3925
_refine_ls_wR_factor_ref 0.4396
_reflns_number_gt 4048
_reflns_number_total 8240
_reflns_threshold_expression >2sigma(I)
_cod_data_source_file c2sc20109g.txt
_cod_data_source_block p-1
_cod_depositor_comments
;
The following automatic conversions were performed:

'_symmetry_cell_setting' value 'Triclinic' changed to 'triclinic'
according to
/usr/data/users/saulius/automatic-downloads/retrospective/RSC/lib/dictionaries/cif_core.dic
dictionary named 'cif_core.dic' version 2.4.2 from 2011-04-26.

Automatic conversion script
Id: cif_fix_values 2281 2013-09-26 08:29:07Z andrius 
;
_cod_original_sg_symbol_H-M P-1
_cod_database_code 1515180

loop_
_symmetry_equiv_pos_as_xyz
'x, y, z'
'-x, -y, -z'

loop_
_atom_site_label
_atom_site_type_symbol
_atom_site_fract_x
_atom_site_fract_y
_atom_site_fract_z
_atom_site_U_iso_or_equiv
_atom_site_adp_type
_atom_site_occupancy
_atom_site_symmetry_multiplicity
_atom_site_calc_flag
_atom_site_refinement_flags
C1 C 0.4852(9) 0.3652(9) 0.0737(3) 0.054(2) Uani 1 1 d .
C2 C 0.6112(9) 0.3373(9) 0.0373(3) 0.057(2) Uani 1 1 d .
H2 H 0.6706 0.4231 0.0261 0.068 Uiso 1 1 calc R
C3 C 0.5470(9) 0.2389(10) 0.0005(3) 0.062(2) Uani 1 1 d .
H3A H 0.5186 0.3005 -0.0260 0.075 Uiso 1 1 calc R
H3B H 0.6223 0.1695 -0.0100 0.075 Uiso 1 1 calc R
C4 C 0.4416(11) 0.0973(11) 0.0643(3) 0.077(3) Uani 1 1 d .
H4A H 0.5048 0.0103 0.0625 0.093 Uiso 1 1 calc R
H4B H 0.3464 0.0665 0.0782 0.093 Uiso 1 1 calc R
C5 C 0.5143(9) 0.2136(9) 0.0954(3) 0.059(2) Uani 1 1 d .
H5 H 0.4996 0.2004 0.1290 0.070 Uiso 1 1 calc R
C6 C 0.6763(8) 0.2364(9) 0.0755(3) 0.057(2) Uani 1 1 d .
H6 H 0.7243 0.1462 0.0644 0.068 Uiso 1 1 calc R
C7 C 0.8303(14) 0.2376(11) 0.1402(4) 0.092(4) Uani 1 1 d .
H7A H 0.8911 0.1588 0.1276 0.111 Uiso 1 1 calc R
H7B H 0.7522 0.1929 0.1601 0.111 Uiso 1 1 calc R
C8 C 0.9239(10) 0.3381(9) 0.1676(3) 0.060(2) Uani 1 1 d .
C9 C 0.8609(10) 0.4228(11) 0.2023(4) 0.073(3) Uani 1 1 d .
H9 H 0.7593 0.4161 0.2087 0.088 Uiso 1 1 calc R
C10 C 0.9424(16) 0.5143(12) 0.2269(4) 0.089(3) Uani 1 1 d .
H10 H 0.8962 0.5673 0.2504 0.107 Uiso 1 1 calc R
C11 C 1.0898(16) 0.5308(14) 0.2182(4) 0.098(4) Uani 1 1 d .
H11 H 1.1454 0.5952 0.2350 0.118 Uiso 1 1 calc R
C12 C 1.1547(12) 0.4497(14) 0.1840(4) 0.093(3) Uani 1 1 d .
H12 H 1.2558 0.4599 0.1771 0.112 Uiso 1 1 calc R
C13 C 1.0715(10) 0.3522(11) 0.1594(3) 0.070(3) Uani 1 1 d .
H13 H 1.1183 0.2959 0.1369 0.084 Uiso 1 1 calc R
C14 C 0.6307(9) 0.0023(9) 0.4268(3) 0.055(2) Uani 1 1 d .
C15 C 0.7850(8) 0.0357(9) 0.4059(3) 0.056(2) Uani 1 1 d .
H15 H 0.7983 0.0307 0.3722 0.067 Uiso 1 1 calc R
C16 C 0.8966(10) -0.0477(11) 0.4352(3) 0.071(3) Uani 1 1 d .
H16A H 0.9214 -0.1410 0.4213 0.086 Uiso 1 1 calc R
H16B H 0.9869 0.0103 0.4361 0.086 Uiso 1 1 calc R
C17 C 0.7577(10) 0.0465(10) 0.5001(3) 0.069(2) Uani 1 1 d .
H17A H 0.8266 0.1191 0.5107 0.083 Uiso 1 1 calc R
H17B H 0.6959 0.0117 0.5264 0.083 Uiso 1 1 calc R
C18 C 0.6610(9) 0.1187(8) 0.4635(3) 0.0509(19) Uani 1 1 d .
H18 H 0.5760 0.1771 0.4746 0.061 Uiso 1 1 calc R
C19 C 0.7612(8) 0.1902(8) 0.4256(3) 0.053(2) Uani 1 1 d .
H19 H 0.8516 0.2343 0.4369 0.063 Uiso 1 1 calc R
C20 C 0.7621(10) 0.3609(12) 0.3611(4) 0.080(3) Uani 1 1 d .
H20A H 0.8074 0.2866 0.3417 0.096 Uiso 1 1 calc R
H20B H 0.8406 0.4190 0.3736 0.096 Uiso 1 1 calc R
C21 C 0.6644(9) 0.4587(10) 0.3332(3) 0.060(2) Uani 1 1 d .
C22 C 0.5731(11) 0.4043(13) 0.2995(4) 0.080(3) Uani 1 1 d .
H22 H 0.5740 0.3032 0.2944 0.096 Uiso 1 1 calc R
C23 C 0.4847(12) 0.493(2) 0.2745(4) 0.114(5) Uani 1 1 d .
H23 H 0.4297 0.4549 0.2511 0.136 Uiso 1 1 calc R
C24 C 0.4761(16) 0.6453(19) 0.2840(5) 0.114(5) Uani 1 1 d .
H24 H 0.4109 0.7072 0.2682 0.137 Uiso 1 1 calc R
C25 C 0.5646(15) 0.7017(13) 0.3170(5) 0.101(4) Uani 1 1 d .
H25 H 0.5616 0.8025 0.3227 0.121 Uiso 1 1 calc R
C26 C 0.6568(11) 0.6093(11) 0.3413(3) 0.072(3) Uani 1 1 d .
H26 H 0.7155 0.6481 0.3637 0.086 Uiso 1 1 calc R
C27 C 0.8685(9) 0.4833(9) 0.5728(3) 0.0514(19) Uani 1 1 d .
C28 C 0.8377(9) 0.6077(9) 0.5380(3) 0.055(2) Uani 1 1 d .
H28 H 0.9220 0.6690 0.5267 0.066 Uiso 1 1 calc R
C29 C 0.7379(10) 0.5446(10) 0.5015(3) 0.065(2) Uani 1 1 d .
H29A H 0.6690 0.6208 0.4912 0.078 Uiso 1 1 calc R
H29B H 0.7989 0.5169 0.4749 0.078 Uiso 1 1 calc R
C30 C 0.6002(10) 0.4342(11) 0.5655(3) 0.070(3) Uani 1 1 d .
H30A H 0.5747 0.3370 0.5790 0.083 Uiso 1 1 calc R
H30B H 0.5105 0.4940 0.5652 0.083 Uiso 1 1 calc R
C31 C 0.7163(9) 0.5080(9) 0.5953(3) 0.055(2) Uani 1 1 d .
H31 H 0.7061 0.4912 0.6290 0.066 Uiso 1 1 calc R
C32 C 0.7389(8) 0.6677(8) 0.5770(3) 0.053(2) Uani 1 1 d .
H32 H 0.6480 0.7161 0.5664 0.064 Uiso 1 1 calc R
C33 C 0.7450(11) 0.8143(14) 0.6440(4) 0.093(4) Uani 1 1 d .
H33A H 0.7124 0.7327 0.6647 0.112 Uiso 1 1 calc R
H33B H 0.6581 0.8681 0.6338 0.112 Uiso 1 1 calc R
C34 C 0.8439(9) 0.9154(10) 0.6688(3) 0.064(2) Uani 1 1 d .
C35 C 0.8512(10) 1.0636(10) 0.6598(3) 0.068(2) Uani 1 1 d .
H35 H 0.7913 1.1059 0.6373 0.081 Uiso 1 1 calc R
C36 C 0.9426(14) 1.1530(12) 0.6824(4) 0.092(3) Uani 1 1 d .
H36 H 0.9423 1.2549 0.6761 0.111 Uiso 1 1 calc R
C37 C 1.0386(14) 1.0904(15) 0.7159(4) 0.097(4) Uani 1 1 d .
H37 H 1.1051 1.1491 0.7308 0.116 Uiso 1 1 calc R
C38 C 1.0301(12) 0.9431(13) 0.7252(4) 0.078(3) Uani 1 1 d .
H38 H 1.0899 0.9008 0.7477 0.093 Uiso 1 1 calc R
C39 C 0.9385(11) 0.8553(10) 0.7031(4) 0.072(3) Uani 1 1 d .
H39 H 0.9367 0.7540 0.7104 0.086 Uiso 1 1 calc R
C40 C 0.0002(9) 0.1328(9) 0.9279(3) 0.055(2) Uani 1 1 d .
C41 C 0.0312(9) 0.2860(8) 0.9056(3) 0.053(2) Uani 1 1 d .
H41 H 0.0234 0.2977 0.8719 0.064 Uiso 1 1 calc R
C42 C -0.0506(10) 0.3995(10) 0.9356(3) 0.069(2) Uani 1 1 d .
H42A H 0.0084 0.4890 0.9364 0.082 Uiso 1 1 calc R
H42B H -0.1446 0.4255 0.9221 0.082 Uiso 1 1 calc R
C43 C 0.0485(10) 0.2608(10) 0.9998(3) 0.067(2) Uani 1 1 d .
H43A H 0.0163 0.2002 1.0267 0.080 Uiso 1 1 calc R
H43B H 0.1217 0.3310 1.0094 0.080 Uiso 1 1 calc R
C44 C 0.1180(9) 0.1626(9) 0.9633(3) 0.053(2) Uani 1 1 d .
H44 H 0.1765 0.0774 0.9744 0.064 Uiso 1 1 calc R
C45 C 0.1888(9) 0.2625(9) 0.9249(3) 0.056(2) Uani 1 1 d .
H45 H 0.2342 0.3528 0.9358 0.067 Uiso 1 1 calc R
C46 C 0.3518(13) 0.2622(10) 0.8594(4) 0.088(3) Uani 1 1 d .
H46A H 0.4069 0.3440 0.8712 0.106 Uiso 1 1 calc R
H46B H 0.2764 0.3024 0.8393 0.106 Uiso 1 1 calc R
C47 C 0.4543(9) 0.1616(9) 0.8332(3) 0.057(2) Uani 1 1 d .
C48 C 0.6043(10) 0.1574(11) 0.8405(4) 0.074(3) Uani 1 1 d .
H48 H 0.6441 0.2200 0.8616 0.089 Uiso 1 1 calc R
C49 C 0.6963(14) 0.0621(19) 0.8169(6) 0.122(6) Uani 1 1 d .
H49 H 0.7966 0.0535 0.8231 0.146 Uiso 1 1 calc R
C50 C 0.633(3) -0.020(2) 0.7838(6) 0.152(10) Uani 1 1 d .
H50 H 0.6952 -0.0769 0.7654 0.182 Uiso 1 1 calc R
C51 C 0.488(3) -0.0237(16) 0.7762(5) 0.128(6) Uani 1 1 d .
H51 H 0.4491 -0.0885 0.7555 0.153 Uiso 1 1 calc R
C52 C 0.3989(12) 0.0732(12) 0.8003(4) 0.081(3) Uani 1 1 d .
H52 H 0.2984 0.0787 0.7942 0.097 Uiso 1 1 calc R
O1 O 0.4096(8) 0.4705(8) 0.0827(3) 0.089(2) Uani 1 1 d .
O2 O 0.4212(7) 0.1593(7) 0.0191(2) 0.0763(19) Uani 1 1 d .
O3 O 0.7670(6) 0.3243(6) 0.1035(2) 0.0619(16) Uani 1 1 d .
O4 O 0.5276(8) -0.0676(8) 0.4172(3) 0.096(2) Uani 1 1 d .
O5 O 0.8391(7) -0.0761(7) 0.4814(2) 0.0785(19) Uani 1 1 d .
O6 O 0.6752(6) 0.2900(6) 0.3981(2) 0.0617(15) Uani 1 1 d .
O7 O 0.9738(8) 0.4073(8) 0.5814(3) 0.091(2) Uani 1 1 d .
O8 O 0.6572(7) 0.4193(7) 0.5191(2) 0.0735(18) Uani 1 1 d .
O9 O 0.8274(6) 0.7582(6) 0.6046(2) 0.0613(16) Uani 1 1 d .
O10 O -0.0720(8) 0.0299(8) 0.9185(3) 0.090(2) Uani 1 1 d .
O11 O -0.0766(7) 0.3400(7) 0.9814(2) 0.0753(19) Uani 1 1 d .
O12 O 0.2847(6) 0.1760(6) 0.8968(2) 0.0625(16) Uani 1 1 d .

loop_
_atom_site_aniso_label
_atom_site_aniso_U_11
_atom_site_aniso_U_22
_atom_site_aniso_U_33
_atom_site_aniso_U_23
_atom_site_aniso_U_13
_atom_site_aniso_U_12
C1 0.044(4) 0.052(5) 0.065(5) -0.001(4) -0.006(4) 0.004(4)
C2 0.050(5) 0.051(5) 0.068(5) -0.001(4) 0.001(4) -0.004(4)
C3 0.054(5) 0.066(6) 0.067(6) -0.007(4) -0.009(4) -0.013(4)
C4 0.079(6) 0.061(6) 0.092(7) 0.010(5) -0.022(6) -0.019(5)
C5 0.065(5) 0.057(5) 0.054(5) 0.008(4) -0.007(4) -0.009(4)
C6 0.043(4) 0.048(5) 0.080(6) -0.003(4) -0.012(4) -0.004(4)
C7 0.131(9) 0.052(6) 0.096(8) 0.014(5) -0.049(7) -0.019(6)
C8 0.074(6) 0.054(5) 0.052(5) 0.011(4) -0.015(4) -0.003(4)
C9 0.056(5) 0.077(7) 0.086(7) 0.010(6) 0.002(5) 0.003(5)
C10 0.131(11) 0.066(7) 0.072(7) -0.017(5) -0.006(7) -0.006(7)
C11 0.115(10) 0.104(9) 0.078(8) -0.005(7) -0.039(7) -0.028(8)
C12 0.065(6) 0.115(10) 0.099(9) 0.007(8) -0.017(6) 0.000(6)
C13 0.063(6) 0.087(7) 0.061(6) -0.005(5) -0.007(5) 0.011(5)
C14 0.052(5) 0.043(4) 0.069(5) 0.003(4) 0.001(4) -0.004(4)
C15 0.044(4) 0.061(5) 0.062(5) 0.002(4) 0.011(4) 0.009(4)
C16 0.068(6) 0.066(6) 0.078(6) 0.009(5) 0.014(5) 0.019(5)
C17 0.070(6) 0.071(6) 0.066(6) 0.010(5) 0.000(5) 0.015(5)
C18 0.051(4) 0.046(4) 0.056(5) -0.005(4) 0.002(4) 0.011(4)
C19 0.040(4) 0.042(4) 0.076(6) 0.007(4) -0.009(4) 0.000(3)
C20 0.050(5) 0.093(7) 0.093(7) 0.030(6) 0.004(5) 0.007(5)
C21 0.053(5) 0.074(6) 0.051(5) 0.015(4) 0.011(4) 0.009(4)
C22 0.072(6) 0.098(8) 0.070(7) -0.019(6) 0.005(6) -0.003(6)
C23 0.064(7) 0.228(19) 0.050(6) -0.004(9) -0.018(5) -0.018(9)
C24 0.104(10) 0.118(12) 0.117(11) 0.061(10) -0.005(9) 0.001(9)
C25 0.113(10) 0.064(7) 0.122(10) 0.023(7) 0.002(8) -0.007(7)
C26 0.082(6) 0.060(6) 0.073(6) 0.014(5) -0.008(5) -0.008(5)
C27 0.046(4) 0.042(4) 0.066(5) -0.006(4) 0.001(4) 0.002(4)
C28 0.050(4) 0.050(5) 0.064(5) -0.003(4) -0.005(4) -0.004(4)
C29 0.064(5) 0.063(6) 0.067(6) -0.007(4) -0.005(4) -0.016(4)
C30 0.055(5) 0.069(6) 0.086(7) -0.019(5) 0.011(5) -0.016(4)
C31 0.053(5) 0.054(5) 0.058(5) 0.004(4) 0.001(4) -0.003(4)
C32 0.037(4) 0.046(4) 0.076(6) -0.007(4) -0.005(4) 0.001(3)
C33 0.057(6) 0.119(9) 0.106(8) -0.047(7) 0.019(6) -0.018(6)
C34 0.054(5) 0.066(6) 0.072(6) -0.023(5) 0.020(4) -0.002(4)
C35 0.069(6) 0.059(6) 0.075(6) -0.004(5) 0.000(5) 0.009(5)
C36 0.115(9) 0.051(6) 0.113(9) -0.020(6) -0.006(8) 0.006(6)
C37 0.107(9) 0.100(10) 0.086(8) -0.035(7) -0.008(7) -0.005(7)
C38 0.075(7) 0.086(8) 0.072(7) 0.002(6) 0.001(5) 0.011(6)
C39 0.078(6) 0.050(5) 0.086(7) 0.004(5) 0.017(6) 0.006(5)
C40 0.046(4) 0.047(5) 0.072(6) -0.002(4) 0.005(4) -0.003(4)
C41 0.055(5) 0.047(5) 0.056(5) 0.004(4) 0.005(4) 0.016(4)
C42 0.060(5) 0.063(6) 0.081(7) 0.002(5) 0.011(5) 0.018(4)
C43 0.078(6) 0.064(6) 0.057(5) -0.004(4) 0.013(5) 0.016(5)
C44 0.053(5) 0.047(5) 0.059(5) 0.002(4) 0.005(4) 0.011(4)
C45 0.048(4) 0.041(4) 0.078(6) -0.005(4) 0.016(4) 0.004(3)
C46 0.106(8) 0.055(6) 0.099(8) 0.007(5) 0.053(7) 0.011(5)
C47 0.059(5) 0.060(5) 0.050(5) 0.010(4) 0.014(4) 0.004(4)
C48 0.060(6) 0.075(6) 0.087(7) 0.000(5) 0.006(5) -0.003(5)
C49 0.072(8) 0.149(14) 0.135(13) 0.048(11) 0.055(9) 0.037(8)
C50 0.22(2) 0.124(14) 0.103(13) 0.040(10) 0.100(15) 0.089(16)
C51 0.24(2) 0.072(9) 0.074(8) -0.014(7) 0.009(12) -0.012(12)
C52 0.078(7) 0.075(7) 0.090(8) 0.002(6) -0.021(6) -0.002(6)
O1 0.078(4) 0.070(4) 0.118(6) 0.000(4) 0.012(4) 0.031(4)
O2 0.068(4) 0.087(5) 0.075(4) 0.008(4) -0.027(3) -0.021(3)
O3 0.065(4) 0.046(3) 0.076(4) 0.005(3) -0.023(3) -0.004(3)
O4 0.087(5) 0.084(5) 0.118(6) -0.024(4) 0.004(4) -0.045(4)
O5 0.088(4) 0.066(4) 0.078(4) 0.019(3) 0.013(4) 0.028(3)
O6 0.049(3) 0.058(3) 0.077(4) 0.016(3) 0.006(3) 0.008(3)
O7 0.073(4) 0.079(5) 0.120(6) 0.006(4) 0.000(4) 0.031(4)
O8 0.087(4) 0.065(4) 0.069(4) -0.021(3) 0.004(3) -0.016(3)
O9 0.048(3) 0.063(4) 0.073(4) -0.026(3) 0.008(3) -0.004(3)
O10 0.088(5) 0.067(4) 0.117(6) -0.003(4) -0.021(4) -0.031(4)
O11 0.064(4) 0.085(4) 0.075(4) 0.006(3) 0.024(3) 0.027(3)
O12 0.064(3) 0.048(3) 0.073(4) 0.005(3) 0.022(3) 0.014(3)

loop_
_atom_type_symbol
_atom_type_description
_atom_type_scat_dispersion_real
_atom_type_scat_dispersion_imag
_atom_type_scat_source
C C 0.0033 0.0016 'International Tables Vol C Tables 4.2.6.8 and 6.1.1.4'
H H 0.0000 0.0000 'International Tables Vol C Tables 4.2.6.8 and 6.1.1.4'
O O 0.0106 0.0060 'International Tables Vol C Tables 4.2.6.8 and 6.1.1.4'

loop_
_geom_angle_atom_site_label_1
_geom_angle_atom_site_label_2
_geom_angle_atom_site_label_3
_geom_angle
O1 C1 C5 136.6(8)
O1 C1 C2 134.1(8)
C5 C1 C2 88.9(6)
C6 C2 C3 108.6(7)
C6 C2 C1 84.7(6)
C3 C2 C1 107.3(6)
C6 C2 H2 117.2
C3 C2 H2 117.2
C1 C2 H2 117.2
O2 C3 C2 110.5(7)
O2 C3 H3A 109.5
C2 C3 H3A 109.5
O2 C3 H3B 109.5
C2 C3 H3B 109.5
H3A C3 H3B 108.1
O2 C4 C5 110.5(7)
O2 C4 H4A 109.6
C5 C4 H4A 109.6
O2 C4 H4B 109.6
C5 C4 H4B 109.6
H4A C4 H4B 108.1
C1 C5 C6 85.1(6)
C1 C5 C4 107.3(7)
C6 C5 C4 106.1(7)
C1 C5 H5 117.8
C6 C5 H5 117.8
C4 C5 H5 117.8
O3 C6 C2 108.7(6)
O3 C6 C5 114.0(7)
C2 C6 C5 87.4(6)
O3 C6 H6 114.6
C2 C6 H6 114.6
C5 C6 H6 114.6
O3 C7 C8 108.3(7)
O3 C7 H7A 110.0
C8 C7 H7A 110.0
O3 C7 H7B 110.0
C8 C7 H7B 110.0
H7A C7 H7B 108.4
C13 C8 C9 116.8(9)
C13 C8 C7 122.0(10)
C9 C8 C7 121.2(9)
C10 C9 C8 122.1(10)
C10 C9 H9 119.0
C8 C9 H9 119.0
C9 C10 C11 121.3(11)
C9 C10 H10 119.3
C11 C10 H10 119.3
C10 C11 C12 117.9(11)
C10 C11 H11 121.1
C12 C11 H11 121.1
C11 C12 C13 120.9(11)
C11 C12 H12 119.6
C13 C12 H12 119.6
C8 C13 C12 121.0(10)
C8 C13 H13 119.5
C12 C13 H13 119.5
O4 C14 C15 136.8(9)
O4 C14 C18 135.1(8)
C15 C14 C18 87.7(6)
C16 C15 C14 107.9(7)
C16 C15 C19 108.3(7)
C14 C15 C19 84.8(6)
C16 C15 H15 117.1
C14 C15 H15 117.1
C19 C15 H15 117.1
O5 C16 C15 111.3(7)
O5 C16 H16A 109.4
C15 C16 H16A 109.4
O5 C16 H16B 109.4
C15 C16 H16B 109.4
H16A C16 H16B 108.0
O5 C17 C18 110.5(7)
O5 C17 H17A 109.6
C18 C17 H17A 109.6
O5 C17 H17B 109.6
C18 C17 H17B 109.6
H17A C17 H17B 108.1
C17 C18 C19 108.6(7)
C17 C18 C14 108.2(7)
C19 C18 C14 84.3(6)
C17 C18 H18 117.0
C19 C18 H18 117.0
C14 C18 H18 117.0
O6 C19 C18 108.8(6)
O6 C19 C15 115.3(7)
C18 C19 C15 88.4(6)
O6 C19 H19 113.9
C18 C19 H19 113.9
C15 C19 H19 113.9
O6 C20 C21 109.0(7)
O6 C20 H20A 109.9
C21 C20 H20A 109.9
O6 C20 H20B 109.9
C21 C20 H20B 109.9
H20A C20 H20B 108.3
C26 C21 C22 117.7(9)
C26 C21 C20 119.8(9)
C22 C21 C20 122.4(10)
C23 C22 C21 122.2(12)
C23 C22 H22 118.9
C21 C22 H22 118.9
C22 C23 C24 119.1(12)
C22 C23 H23 120.4
C24 C23 H23 120.4
C25 C24 C23 119.8(12)
C25 C24 H24 120.1
C23 C24 H24 120.1
C26 C25 C24 119.9(12)
C26 C25 H25 120.1
C24 C25 H25 120.1
C25 C26 C21 121.2(10)
C25 C26 H26 119.4
C21 C26 H26 119.4
O7 C27 C28 135.0(8)
O7 C27 C31 135.5(8)
C28 C27 C31 89.2(6)
C27 C28 C32 84.2(6)
C27 C28 C29 107.2(7)
C32 C28 C29 108.5(7)
C27 C28 H28 117.3
C32 C28 H28 117.3
C29 C28 H28 117.3
O8 C29 C28 112.0(7)
O8 C29 H29A 109.2
C28 C29 H29A 109.2
O8 C29 H29B 109.2
C28 C29 H29B 109.2
H29A C29 H29B 107.9
O8 C30 C31 110.7(7)
O8 C30 H30A 109.5
C31 C30 H30A 109.5
O8 C30 H30B 109.5
C31 C30 H30B 109.5
H30A C30 H30B 108.1
C27 C31 C32 83.9(6)
C27 C31 C30 107.9(7)
C32 C31 C30 108.3(7)
C27 C31 H31 117.3
C32 C31 H31 117.3
C30 C31 H31 117.3
O9 C32 C31 115.4(7)
O9 C32 C28 108.5(6)
C31 C32 C28 88.2(6)
O9 C32 H32 114.0
C31 C32 H32 114.0
C28 C32 H32 114.0
O9 C33 C34 108.5(7)
O9 C33 H33A 110.0
C34 C33 H33A 110.0
O9 C33 H33B 110.0
C34 C33 H33B 110.0
H33A C33 H33B 108.4
C35 C34 C39 116.8(9)
C35 C34 C33 123.6(10)
C39 C34 C33 119.6(10)
C34 C35 C36 122.6(10)
C34 C35 H35 118.7
C36 C35 H35 118.7
C35 C36 C37 119.7(10)
C35 C36 H36 120.1
C37 C36 H36 120.1
C38 C37 C36 117.8(11)
C38 C37 H37 121.1
C36 C37 H37 121.1
C39 C38 C37 122.3(11)
C39 C38 H38 118.8
C37 C38 H38 118.8
C38 C39 C34 120.8(9)
C38 C39 H39 119.6
C34 C39 H39 119.6
O10 C40 C41 134.9(9)
O10 C40 C44 135.8(8)
C41 C40 C44 88.8(6)
C40 C41 C42 107.2(7)
C40 C41 C45 84.2(6)
C42 C41 C45 107.8(7)
C40 C41 H41 117.5
C42 C41 H41 117.5
C45 C41 H41 117.5
O11 C42 C41 110.5(7)
O11 C42 H42A 109.6
C41 C42 H42A 109.6
O11 C42 H42B 109.6
C41 C42 H42B 109.6
H42A C42 H42B 108.1
O11 C43 C44 110.1(7)
O11 C43 H43A 109.6
C44 C43 H43A 109.6
O11 C43 H43B 109.6
C44 C43 H43B 109.6
H43A C43 H43B 108.1
C43 C44 C45 108.2(7)
C43 C44 C40 107.9(7)
C45 C44 C40 85.0(6)
C43 C44 H44 117.1
C45 C44 H44 117.1
C40 C44 H44 117.1
O12 C45 C44 109.0(6)
O12 C45 C41 114.1(7)
C44 C45 C41 87.9(6)
O12 C45 H45 114.3
C44 C45 H45 114.3
C41 C45 H45 114.3
O12 C46 C47 107.4(7)
O12 C46 H46A 110.2
C47 C46 H46A 110.2
O12 C46 H46B 110.2
C47 C46 H46B 110.2
H46A C46 H46B 108.5
C52 C47 C48 118.6(9)
C52 C47 C46 119.8(9)
C48 C47 C46 121.6(9)
C49 C48 C47 121.0(12)
C49 C48 H48 119.5
C47 C48 H48 119.5
C50 C49 C48 116.6(14)
C50 C49 H49 121.7
C48 C49 H49 121.7
C51 C50 C49 124.9(15)
C51 C50 H50 117.5
C49 C50 H50 117.5
C50 C51 C52 116.7(15)
C50 C51 H51 121.7
C52 C51 H51 121.7
C47 C52 C51 121.8(12)
C47 C52 H52 119.1
C51 C52 H52 119.1
C4 O2 C3 113.3(6)
C7 O3 C6 111.8(6)
C16 O5 C17 113.6(7)
C19 O6 C20 112.1(6)
C29 O8 C30 113.4(6)
C32 O9 C33 112.6(6)
C42 O11 C43 113.7(6)
C45 O12 C46 111.9(6)

loop_
_geom_bond_atom_site_label_1
_geom_bond_atom_site_label_2
_geom_bond_distance
C1 O1 1.199(10)
C1 C5 1.508(12)
C1 C2 1.547(11)
C2 C6 1.534(11)
C2 C3 1.541(11)
C2 H2 0.9800
C3 O2 1.421(10)
C3 H3A 0.9700
C3 H3B 0.9700
C4 O2 1.420(11)
C4 C5 1.567(12)
C4 H4A 0.9700
C4 H4B 0.9700
C5 C6 1.561(11)
C5 H5 0.9800
C6 O3 1.432(9)
C6 H6 0.9800
C7 O3 1.428(11)
C7 C8 1.507(13)
C7 H7A 0.9700
C7 H7B 0.9700
C8 C13 1.349(13)
C8 C9 1.388(13)
C9 C10 1.347(14)
C9 H9 0.9300
C10 C11 1.351(17)
C10 H10 0.9300
C11 C12 1.367(16)
C11 H11 0.9300
C12 C13 1.391(15)
C12 H12 0.9300
C13 H13 0.9300
C14 O4 1.173(10)
C14 C15 1.522(11)
C14 C18 1.554(12)
C15 C16 1.517(12)
C15 C19 1.537(12)
C15 H15 0.9800
C16 O5 1.427(10)
C16 H16A 0.9700
C16 H16B 0.9700
C17 O5 1.438(11)
C17 C18 1.519(11)
C17 H17A 0.9700
C17 H17B 0.9700
C18 C19 1.521(11)
C18 H18 0.9800
C19 O6 1.422(9)
C19 H19 0.9800
C20 O6 1.435(10)
C20 C21 1.481(12)
C20 H20A 0.9700
C20 H20B 0.9700
C21 C26 1.389(13)
C21 C22 1.400(13)
C22 C23 1.338(17)
C22 H22 0.9300
C23 C24 1.41(2)
C23 H23 0.9300
C24 C25 1.378(19)
C24 H24 0.9300
C25 C26 1.367(15)
C25 H25 0.9300
C26 H26 0.9300
C27 O7 1.197(10)
C27 C28 1.508(11)
C27 C31 1.517(11)
C28 C32 1.526(11)
C28 C29 1.537(11)
C28 H28 0.9800
C29 O8 1.413(10)
C29 H29A 0.9700
C29 H29B 0.9700
C30 O8 1.430(10)
C30 C31 1.548(12)
C30 H30A 0.9700
C30 H30B 0.9700
C31 C32 1.526(11)
C31 H31 0.9800
C32 O9 1.429(9)
C32 H32 0.9800
C33 O9 1.445(11)
C33 C34 1.495(13)
C33 H33A 0.9700
C33 H33B 0.9700
C34 C35 1.353(13)
C34 C39 1.422(14)
C35 C36 1.356(14)
C35 H35 0.9300
C36 C37 1.419(16)
C36 H36 0.9300
C37 C38 1.347(16)
C37 H37 0.9300
C38 C39 1.340(14)
C38 H38 0.9300
C39 H39 0.9300
C40 O10 1.181(9)
C40 C41 1.523(11)
C40 C44 1.531(12)
C41 C42 1.537(11)
C41 C45 1.555(12)
C41 H41 0.9800
C42 O11 1.419(11)
C42 H42A 0.9700
C42 H42B 0.9700
C43 O11 1.440(11)
C43 C44 1.521(11)
C43 H43A 0.9700
C43 H43B 0.9700
C44 C45 1.524(11)
C44 H44 0.9800
C45 O12 1.419(9)
C45 H45 0.9800
C46 O12 1.423(10)
C46 C47 1.501(12)
C46 H46A 0.9700
C46 H46B 0.9700
C47 C52 1.372(13)
C47 C48 1.376(13)
C48 C49 1.375(17)
C48 H48 0.9300
C49 C50 1.37(3)
C49 H49 0.9300
C50 C51 1.33(3)
C50 H50 0.9300
C51 C52 1.38(2)
C51 H51 0.9300
C52 H52 0.9300

loop_
_geom_torsion_atom_site_label_1
_geom_torsion_atom_site_label_2
_geom_torsion_atom_site_label_3
_geom_torsion_atom_site_label_4
_geom_torsion
O1 C1 C2 C6 145.1(11)
C5 C1 C2 C6 -28.1(6)
O1 C1 C2 C3 -107.1(11)
C5 C1 C2 C3 79.8(7)
C6 C2 C3 O2 67.5(9)
C1 C2 C3 O2 -22.7(9)
O1 C1 C5 C6 -145.3(11)
C2 C1 C5 C6 27.5(6)
O1 C1 C5 C4 109.3(12)
C2 C1 C5 C4 -77.8(7)
O2 C4 C5 C1 21.2(10)
O2 C4 C5 C6 -68.6(9)
C3 C2 C6 O3 166.0(6)
C1 C2 C6 O3 -87.5(7)
C3 C2 C6 C5 -79.4(7)
C1 C2 C6 C5 27.1(6)
C1 C5 C6 O3 81.6(7)
C4 C5 C6 O3 -171.8(6)
C1 C5 C6 C2 -27.8(6)
C4 C5 C6 C2 78.8(7)
O3 C7 C8 C13 -95.2(11)
O3 C7 C8 C9 83.7(11)
C13 C8 C9 C10 -0.4(14)
C7 C8 C9 C10 -179.4(9)
C8 C9 C10 C11 1.6(17)
C9 C10 C11 C12 -1.0(18)
C10 C11 C12 C13 -0.7(18)
C9 C8 C13 C12 -1.4(14)
C7 C8 C13 C12 177.7(9)
C11 C12 C13 C8 2.0(16)
O4 C14 C15 C16 -107.6(12)
C18 C14 C15 C16 79.5(7)
O4 C14 C15 C19 144.8(12)
C18 C14 C15 C19 -28.2(6)
C14 C15 C16 O5 -25.0(10)
C19 C15 C16 O5 65.5(9)
O5 C17 C18 C19 -66.6(9)
O5 C17 C18 C14 23.4(9)
O4 C14 C18 C17 107.6(12)
C15 C14 C18 C17 -79.2(7)
O4 C14 C18 C19 -144.6(11)
C15 C14 C18 C19 28.5(6)
C17 C18 C19 O6 -164.6(7)
C14 C18 C19 O6 88.0(7)
C17 C18 C19 C15 79.1(7)
C14 C18 C19 C15 -28.2(6)
C16 C15 C19 O6 171.7(6)
C14 C15 C19 O6 -81.2(7)
C16 C15 C19 C18 -78.3(7)
C14 C15 C19 C18 28.8(6)
O6 C20 C21 C26 97.0(10)
O6 C20 C21 C22 -80.4(11)
C26 C21 C22 C23 2.4(14)
C20 C21 C22 C23 179.8(9)
C21 C22 C23 C24 -3.9(17)
C22 C23 C24 C25 3.7(19)
C23 C24 C25 C26 -2.1(19)
C24 C25 C26 C21 0.6(17)
C22 C21 C26 C25 -0.7(14)
C20 C21 C26 C25 -178.2(9)
O7 C27 C28 C32 -145.5(11)
C31 C27 C28 C32 28.4(6)
O7 C27 C28 C29 106.9(11)
C31 C27 C28 C29 -79.2(7)
C27 C28 C29 O8 23.9(9)
C32 C28 C29 O8 -65.6(9)
O7 C27 C31 C32 145.4(11)
C28 C27 C31 C32 -28.5(6)
O7 C27 C31 C30 -107.3(12)
C28 C27 C31 C30 78.8(7)
O8 C30 C31 C27 -22.9(10)
O8 C30 C31 C32 66.5(9)
C27 C31 C32 O9 -81.5(7)
C30 C31 C32 O9 171.7(6)
C27 C31 C32 C28 28.1(6)
C30 C31 C32 C28 -78.7(7)
C27 C28 C32 O9 88.0(7)
C29 C28 C32 O9 -165.8(6)
C27 C28 C32 C31 -28.3(6)
C29 C28 C32 C31 78.0(7)
O9 C33 C34 C35 92.0(11)
O9 C33 C34 C39 -86.9(11)
C39 C34 C35 C36 -0.6(14)
C33 C34 C35 C36 -179.5(9)
C34 C35 C36 C37 2.1(16)
C35 C36 C37 C38 -2.8(17)
C36 C37 C38 C39 2.1(17)
C37 C38 C39 C34 -0.7(15)
C35 C34 C39 C38 -0.2(13)
C33 C34 C39 C38 178.8(8)
O10 C40 C41 C42 108.1(11)
C44 C40 C41 C42 -79.2(7)
O10 C40 C41 C45 -145.0(11)
C44 C40 C41 C45 27.7(6)
C40 C41 C42 O11 23.0(10)
C45 C41 C42 O11 -66.2(9)
O11 C43 C44 C45 68.1(9)
O11 C43 C44 C40 -22.5(9)
O10 C40 C44 C43 -108.2(11)
C41 C40 C44 C43 79.2(7)
O10 C40 C44 C45 144.3(11)
C41 C40 C44 C45 -28.3(5)
C43 C44 C45 O12 165.6(7)
C40 C44 C45 O12 -87.2(7)
C43 C44 C45 C41 -79.6(7)
C40 C44 C45 C41 27.6(6)
C40 C41 C45 O12 82.1(7)
C42 C41 C45 O12 -171.7(6)
C40 C41 C45 C44 -27.8(6)
C42 C41 C45 C44 78.4(7)
O12 C46 C47 C52 83.5(11)
O12 C46 C47 C48 -97.8(11)
C52 C47 C48 C49 -2.9(15)
C46 C47 C48 C49 178.4(10)
C47 C48 C49 C50 4.5(18)
C48 C49 C50 C51 -7(2)
C49 C50 C51 C52 7(2)
C48 C47 C52 C51 2.9(15)
C46 C47 C52 C51 -178.3(10)
C50 C51 C52 C47 -5(2)
C5 C4 O2 C3 45.1(11)
C2 C3 O2 C4 -43.6(10)
C8 C7 O3 C6 179.8(8)
C2 C6 O3 C7 179.4(8)
C5 C6 O3 C7 83.7(9)
C15 C16 O5 C17 -41.0(11)
C18 C17 O5 C16 41.0(10)
C18 C19 O6 C20 -179.3(7)
C15 C19 O6 C20 -82.0(9)
C21 C20 O6 C19 178.0(8)
C28 C29 O8 C30 40.9(10)
C31 C30 O8 C29 -41.0(10)
C31 C32 O9 C33 -80.1(9)
C28 C32 O9 C33 -177.1(8)
C34 C33 O9 C32 -176.2(8)
C41 C42 O11 C43 42.9(10)
C44 C43 O11 C42 -43.2(10)
C44 C45 O12 C46 178.5(8)
C41 C45 O12 C46 82.1(9)
C47 C46 O12 C45 178.0(8)
